data_4326046
loop_
_publ_author_name
'Mee Chang'
'Atsushi Kobayashi'
'Kiyohiko Nakajima'
'Ho-Chol Chang'
'Masako Kato'

_publ_contact_author_email akoba@sci.hokudai.ac.jp
_publ_contact_author_fax +81-11-706-3447
_publ_contact_author_name 'Atsushi Kobayashi'
_publ_contact_author_phone +81-11-706-3819
_publ_section_title
;
 Dimensionality Control of Vapochromic Hydrogen-Bonded Proton-Transfer
 Assemblies Composed of a Bis(hydrazone)iron(II) Complex
;
_journal_name_full 'Inorganic Chemistry'
_journal_page_first 8308
_journal_page_last 8317
_journal_paper_doi 10.1021/ic2008396
_journal_volume 50
_journal_year 2011
_chemical_formula_moiety 'C24 H20 N3 P '
_chemical_formula_sum 'C24 H20 N3 P'
_chemical_formula_weight 381.42
_space_group_IT_number 14
_symmetry_cell_setting monoclinic
_symmetry_Int_Tables_number 14
_symmetry_space_group_name_Hall '-P 2yn'
_symmetry_space_group_name_H-M 'P 1 21/n 1'
_cell_angle_alpha 90.0000
_cell_angle_beta 99.4000(8)
_cell_angle_gamma 90.0000
_cell_formula_units_Z 4
_cell_length_a 8.0206(11)
_cell_length_b 11.2591(16)
_cell_length_c 22.046(3)
_cell_measurement_reflns_used 6222
_cell_measurement_temperature 150.1
_cell_measurement_theta_max 27.5
_cell_measurement_theta_min 3.1
_cell_volume 1964.1(5)
_computing_cell_refinement CrystalClear
_computing_data_collection CrystalClear
_computing_data_reduction CrystalStructure
_computing_publication_material 'CrystalStructure 3.8'
_computing_structure_refinement SHELXL
_computing_structure_solution SHELXS97
_diffrn_ambient_temperature 150.1
_diffrn_detector_area_resol_mean 7.31
_diffrn_measured_fraction_theta_full 0.996
_diffrn_measured_fraction_theta_max 0.996
_diffrn_measurement_device_type 'Rigaku Mercury'
_diffrn_measurement_method \w
_diffrn_radiation_type 'Mo K\a'
_diffrn_radiation_wavelength 0.71070
_diffrn_reflns_av_R_equivalents 0.017
_diffrn_reflns_limit_h_max 8
_diffrn_reflns_limit_h_min -10
_diffrn_reflns_limit_k_max 11
_diffrn_reflns_limit_k_min -14
_diffrn_reflns_limit_l_max 28
_diffrn_reflns_limit_l_min -19
_diffrn_reflns_number 15415
_diffrn_reflns_theta_full 27.48
_diffrn_reflns_theta_max 27.48
_exptl_absorpt_coefficient_mu 0.154
_exptl_absorpt_correction_type none
_exptl_crystal_colour white
_exptl_crystal_density_diffrn 1.290
_exptl_crystal_description prism
_exptl_crystal_F_000 800.00
_exptl_crystal_size_max 0.20
_exptl_crystal_size_mid 0.20
_exptl_crystal_size_min 0.20
_refine_diff_density_max 0.44
_refine_diff_density_min -0.25
_refine_ls_extinction_method none
_refine_ls_goodness_of_fit_ref 1.040
_refine_ls_hydrogen_treatment refall
_refine_ls_number_parameters 258
_refine_ls_number_reflns 4491
_refine_ls_R_factor_gt 0.0383
_refine_ls_shift/su_max 0.0010
_refine_ls_structure_factor_coef Fsqd
_refine_ls_weighting_details 'w = 1/[\s^2^(Fo^2^)+(0.0523P)^2^+0.8477P] where P=(Fo^2^+2Fc^2^)/3'
_refine_ls_weighting_scheme calc
_refine_ls_wR_factor_ref 0.1028
_reflns_number_gt 4186
_reflns_number_total 4491
_reflns_threshold_expression F^2^>2.0\s(F^2^)
_cod_data_source_file ic2008396_si_002_2.cif
_cod_data_source_block '__Hpbph'
_cod_original_formula_sum 'C24 H20 N3 P '
_cod_database_code 4326046

loop_
_symmetry_equiv_pos_site_id
_symmetry_equiv_pos_as_xyz
1 +X,+Y,+Z
2 1/2-X,1/2+Y,1/2-Z
3 -X,-Y,-Z
4 1/2+X,1/2-Y,1/2+Z

loop_
_atom_site_label
_atom_site_type_symbol
_atom_site_fract_x
_atom_site_fract_y
_atom_site_fract_z
_atom_site_U_iso_or_equiv
_atom_site_adp_type
_atom_site_occupancy
_atom_site_symmetry_multiplicity
_atom_site_calc_flag
_atom_site_refinement_flags
P(1) P 0.94237(4) 0.62345(3) 0.124303(14) 0.02240(10) Uani 1.00 1 d .
N(1) N 0.29610(15) 1.06712(10) 0.02162(5) 0.0297(2) Uani 1.00 1 d .
N(2) N 0.46989(15) 0.92758(10) 0.07587(5) 0.0291(2) Uani 1.00 1 d .
N(3) N 0.51454(14) 0.86179(10) 0.12779(5) 0.0263(2) Uani 1.00 1 d .
C(1) C 0.15294(19) 1.13182(12) 0.01433(7) 0.0325(3) Uani 1.00 1 d .
C(2) C 0.03222(18) 1.12467(13) 0.05214(7) 0.0334(3) Uani 1.00 1 d .
C(3) C 0.06072(19) 1.04494(14) 0.10086(7) 0.0349(3) Uani 1.00 1 d .
C(4) C 0.20590(18) 0.97771(13) 0.11014(6) 0.0325(3) Uani 1.00 1 d .
C(5) C 0.32096(16) 0.99206(11) 0.06925(6) 0.0262(2) Uani 1.00 1 d .
C(6) C 0.65271(16) 0.80295(11) 0.13289(5) 0.0240(2) Uani 1.00 1 d .
C(7) C 0.71420(15) 0.73804(10) 0.18995(5) 0.0212(2) Uani 1.00 1 d .
C(8) C 0.64456(16) 0.76376(11) 0.24276(6) 0.0245(2) Uani 1.00 1 d .
C(9) C 0.70198(17) 0.70698(11) 0.29794(6) 0.0258(2) Uani 1.00 1 d .
C(10) C 0.82922(17) 0.62278(11) 0.30130(6) 0.0255(2) Uani 1.00 1 d .
C(11) C 0.89875(16) 0.59573(11) 0.24937(6) 0.0237(2) Uani 1.00 1 d .
C(12) C 0.84427(15) 0.65249(11) 0.19302(5) 0.0207(2) Uani 1.00 1 d .
C(13) C 1.11561(14) 0.52414(11) 0.15672(5) 0.0208(2) Uani 1.00 1 d .
C(14) C 1.25814(16) 0.57559(12) 0.19211(6) 0.0277(2) Uani 1.00 1 d .
C(15) C 1.39045(16) 0.50501(13) 0.21995(6) 0.0306(2) Uani 1.00 1 d .
C(16) C 1.38488(16) 0.38305(13) 0.21225(6) 0.0294(2) Uani 1.00 1 d .
C(17) C 1.24812(17) 0.33141(12) 0.17542(6) 0.0295(2) Uani 1.00 1 d .
C(18) C 1.11412(15) 0.40160(11) 0.14769(6) 0.0241(2) Uani 1.00 1 d .
C(19) C 0.79300(15) 0.51916(11) 0.08111(5) 0.0231(2) Uani 1.00 1 d .
C(20) C 0.68517(16) 0.44608(12) 0.10809(6) 0.0265(2) Uani 1.00 1 d .
C(21) C 0.58650(18) 0.36135(13) 0.07348(6) 0.0325(3) Uani 1.00 1 d .
C(22) C 0.59425(18) 0.34845(15) 0.01146(6) 0.0359(3) Uani 1.00 1 d .
C(23) C 0.69742(19) 0.42167(16) -0.01606(6) 0.0385(3) Uani 1.00 1 d .
C(24) C 0.79502(17) 0.50756(14) 0.01811(6) 0.0311(2) Uani 1.00 1 d .
H(1) H 0.1338 1.1860 -0.0191 0.039 Uiso 1.00 1 c R
H(2) H -0.0667 1.1725 0.0451 0.040 Uiso 1.00 1 c R
H(3) H -0.0199 1.0369 0.1277 0.042 Uiso 1.00 1 c R
H(4) H 0.2275 0.9231 0.1434 0.039 Uiso 1.00 1 c R
H(5) H 0.7153 0.8013 0.0998 0.029 Uiso 1.00 1 c R
H(6) H 0.5567 0.8209 0.2407 0.029 Uiso 1.00 1 c R
H(7) H 0.6542 0.7257 0.3335 0.031 Uiso 1.00 1 c R
H(8) H 0.8687 0.5837 0.3391 0.031 Uiso 1.00 1 c R
H(9) H 0.9852 0.5374 0.2520 0.028 Uiso 1.00 1 c R
H(10) H 1.2642 0.6594 0.1971 0.033 Uiso 1.00 1 c R
H(11) H 1.4857 0.5407 0.2445 0.037 Uiso 1.00 1 c R
H(12) H 1.4748 0.3350 0.2322 0.035 Uiso 1.00 1 c R
H(13) H 1.2455 0.2479 0.1690 0.035 Uiso 1.00 1 c R
H(14) H 1.0206 0.3655 0.1223 0.029 Uiso 1.00 1 c R
H(15) H 0.6793 0.4545 0.1506 0.032 Uiso 1.00 1 c R
H(16) H 0.5135 0.3120 0.0923 0.039 Uiso 1.00 1 c R
H(17) H 0.5285 0.2892 -0.0120 0.043 Uiso 1.00 1 c R
H(18) H 0.7017 0.4133 -0.0587 0.046 Uiso 1.00 1 c R
H(19) H 0.8638 0.5589 -0.0014 0.037 Uiso 1.00 1 c R
H(20) H 0.550(2) 0.9303(15) 0.0442(8) 0.041(4) Uiso 1.00 1 c .

loop_
_atom_site_aniso_label
_atom_site_aniso_U_11
_atom_site_aniso_U_22
_atom_site_aniso_U_33
_atom_site_aniso_U_12
_atom_site_aniso_U_13
_atom_site_aniso_U_23
P(1) 0.02301(17) 0.02102(17) 0.02280(16) 0.00409(11) 0.00265(12) 0.00463(11)
N(1) 0.0302(5) 0.0267(5) 0.0308(5) 0.0041(4) 0.0010(4) -0.0000(4)
N(2) 0.0305(5) 0.0292(5) 0.0264(5) 0.0098(4) 0.0006(4) 0.0039(4)
N(3) 0.0299(5) 0.0223(5) 0.0243(5) 0.0044(4) -0.0024(4) 0.0008(3)
C(1) 0.0372(7) 0.0268(6) 0.0311(6) 0.0066(5) -0.0016(5) 0.0025(5)
C(2) 0.0303(6) 0.0312(7) 0.0364(7) 0.0122(5) -0.0016(5) -0.0052(5)
C(3) 0.0345(7) 0.0377(7) 0.0328(6) 0.0076(6) 0.0065(5) -0.0035(5)
C(4) 0.0357(7) 0.0321(7) 0.0286(6) 0.0086(5) 0.0016(5) 0.0008(5)
C(5) 0.0268(6) 0.0220(5) 0.0269(5) 0.0046(4) -0.0039(4) -0.0046(4)
C(6) 0.0264(6) 0.0212(5) 0.0230(5) 0.0041(4) -0.0000(4) -0.0003(4)
C(7) 0.0236(5) 0.0160(5) 0.0226(5) 0.0000(4) -0.0009(4) -0.0008(4)
C(8) 0.0265(5) 0.0187(5) 0.0273(5) 0.0028(4) 0.0017(4) -0.0023(4)
C(9) 0.0318(6) 0.0222(5) 0.0235(5) -0.0014(4) 0.0048(4) -0.0020(4)
C(10) 0.0313(6) 0.0216(5) 0.0220(5) -0.0005(4) -0.0002(4) 0.0035(4)
C(11) 0.0254(5) 0.0191(5) 0.0252(5) 0.0028(4) 0.0001(4) 0.0022(4)
C(12) 0.0220(5) 0.0173(5) 0.0217(5) -0.0002(4) 0.0002(4) 0.0001(4)
C(13) 0.0180(5) 0.0225(5) 0.0220(5) 0.0012(4) 0.0032(4) 0.0024(4)
C(14) 0.0258(6) 0.0231(6) 0.0329(6) -0.0008(4) 0.0003(5) -0.0029(4)
C(15) 0.0227(6) 0.0351(7) 0.0314(6) -0.0015(5) -0.0031(4) -0.0025(5)
C(16) 0.0209(6) 0.0325(7) 0.0336(6) 0.0067(5) 0.0007(5) 0.0053(5)
C(17) 0.0262(6) 0.0208(6) 0.0408(7) 0.0037(4) 0.0029(5) 0.0017(5)
C(18) 0.0191(5) 0.0229(5) 0.0293(6) -0.0007(4) 0.0015(4) 0.0009(4)
C(19) 0.0203(5) 0.0285(6) 0.0195(5) 0.0078(4) 0.0002(4) 0.0019(4)
C(20) 0.0255(6) 0.0331(6) 0.0197(5) 0.0011(5) 0.0003(4) -0.0003(4)
C(21) 0.0289(6) 0.0371(7) 0.0297(6) -0.0011(5) -0.0012(5) -0.0022(5)
C(22) 0.0306(7) 0.0429(8) 0.0304(6) 0.0063(6) -0.0061(5) -0.0131(5)
C(23) 0.0364(7) 0.0574(9) 0.0208(6) 0.0108(6) 0.0016(5) -0.0087(6)
C(24) 0.0272(6) 0.0452(8) 0.0212(5) 0.0091(5) 0.0047(4) 0.0025(5)

loop_
_atom_type_symbol
_atom_type_description
_atom_type_scat_dispersion_real
_atom_type_scat_dispersion_imag
_atom_type_scat_source
C C 0.003 0.002
;
International Tables for Crystallography
(1992, Vol. C, Tables 4.2.6.8 and 6.1.1.4)
;
H H 0.000 0.000
;
International Tables for Crystallography
(1992, Vol. C, Table 6.1.1.4)
;
N N 0.006 0.003
;
International Tables for Crystallography
(1992, Vol. C, Tables 4.2.6.8 and 6.1.1.4)
;
P P 0.102 0.094
;
International Tables for Crystallography
(1992, Vol. C, Tables 4.2.6.8 and 6.1.1.4)
;

loop_
_geom_angle_atom_site_label_1
_geom_angle_atom_site_label_2
_geom_angle_atom_site_label_3
_geom_angle
_geom_angle_publ_flag
C(12) P(1) C(13) 100.68(5) yes
C(12) P(1) C(19) 102.12(5) yes
C(13) P(1) C(19) 101.62(5) yes
C(1) N(1) C(5) 116.76(12) yes
N(3) N(2) C(5) 118.54(11) yes
N(2) N(3) C(6) 117.42(11) yes
N(1) C(1) C(2) 124.41(13) yes
C(1) C(2) C(3) 117.49(13) yes
C(2) C(3) C(4) 119.91(14) yes
C(3) C(4) C(5) 118.13(12) yes
N(1) C(5) N(2) 115.43(12) yes
N(1) C(5) C(4) 123.29(12) yes
N(2) C(5) C(4) 121.28(11) yes
N(3) C(6) C(7) 119.83(11) yes
C(6) C(7) C(8) 119.02(10) yes
C(6) C(7) C(12) 121.47(10) yes
C(8) C(7) C(12) 119.49(10) yes
C(7) C(8) C(9) 120.93(11) yes
C(8) C(9) C(10) 119.94(12) yes
C(9) C(10) C(11) 119.87(11) yes
C(10) C(11) C(12) 121.49(11) yes
P(1) C(12) C(7) 119.43(8) yes
P(1) C(12) C(11) 122.23(9) yes
C(7) C(12) C(11) 118.29(11) yes
P(1) C(13) C(14) 117.54(9) yes
P(1) C(13) C(18) 124.01(8) yes
C(14) C(13) C(18) 118.45(10) yes
C(13) C(14) C(15) 120.39(12) yes
C(14) C(15) C(16) 120.51(11) yes
C(15) C(16) C(17) 119.76(11) yes
C(16) C(17) C(18) 120.06(12) yes
C(13) C(18) C(17) 120.74(10) yes
P(1) C(19) C(20) 123.73(8) yes
P(1) C(19) C(24) 117.66(9) yes
C(20) C(19) C(24) 118.49(11) yes
C(19) C(20) C(21) 120.61(12) yes
C(20) C(21) C(22) 120.09(13) yes
C(21) C(22) C(23) 119.91(13) yes
C(22) C(23) C(24) 120.31(12) yes
C(19) C(24) C(23) 120.52(13) yes
N(3) N(2) H(20) 118.7(9) no
C(5) N(2) H(20) 122.7(9) no
N(1) C(1) H(1) 117.8 no
C(2) C(1) H(1) 117.8 no
C(1) C(2) H(2) 121.2 no
C(3) C(2) H(2) 121.3 no
C(2) C(3) H(3) 120.0 no
C(4) C(3) H(3) 120.0 no
C(3) C(4) H(4) 120.9 no
C(5) C(4) H(4) 120.9 no
N(3) C(6) H(5) 120.1 no
C(7) C(6) H(5) 120.1 no
C(7) C(8) H(6) 119.5 no
C(9) C(8) H(6) 119.5 no
C(8) C(9) H(7) 120.0 no
C(10) C(9) H(7) 120.0 no
C(9) C(10) H(8) 120.1 no
C(11) C(10) H(8) 120.1 no
C(10) C(11) H(9) 119.3 no
C(12) C(11) H(9) 119.2 no
C(13) C(14) H(10) 119.8 no
C(15) C(14) H(10) 119.8 no
C(14) C(15) H(11) 119.7 no
C(16) C(15) H(11) 119.7 no
C(15) C(16) H(12) 120.1 no
C(17) C(16) H(12) 120.1 no
C(16) C(17) H(13) 120.0 no
C(18) C(17) H(13) 120.0 no
C(13) C(18) H(14) 119.6 no
C(17) C(18) H(14) 119.6 no
C(19) C(20) H(15) 119.7 no
C(21) C(20) H(15) 119.7 no
C(20) C(21) H(16) 120.0 no
C(22) C(21) H(16) 119.9 no
C(21) C(22) H(17) 120.0 no
C(23) C(22) H(17) 120.0 no
C(22) C(23) H(18) 119.8 no
C(24) C(23) H(18) 119.8 no
C(19) C(24) H(19) 119.7 no
C(23) C(24) H(19) 119.7 no

loop_
_geom_bond_atom_site_label_1
_geom_bond_atom_site_label_2
_geom_bond_distance
_geom_bond_publ_flag
P(1) C(12) 1.8467(12) yes
P(1) C(13) 1.8350(11) yes
P(1) C(19) 1.8298(11) yes
N(1) C(1) 1.3471(18) yes
N(1) C(5) 1.3372(16) yes
N(2) N(3) 1.3613(15) yes
N(2) C(5) 1.3850(17) yes
N(3) C(6) 1.2802(16) yes
C(1) C(2) 1.379(2) yes
C(2) C(3) 1.390(2) yes
C(3) C(4) 1.376(2) yes
C(4) C(5) 1.401(2) yes
C(6) C(7) 1.4687(15) yes
C(7) C(8) 1.4013(18) yes
C(7) C(12) 1.4134(16) yes
C(8) C(9) 1.3848(17) yes
C(9) C(10) 1.3860(18) yes
C(10) C(11) 1.3867(19) yes
C(11) C(12) 1.4019(16) yes
C(13) C(14) 1.3999(16) yes
C(13) C(18) 1.3938(17) yes
C(14) C(15) 1.3862(18) yes
C(15) C(16) 1.383(2) yes
C(16) C(17) 1.3819(17) yes
C(17) C(18) 1.3924(17) yes
C(19) C(20) 1.3953(18) yes
C(19) C(24) 1.3977(17) yes
C(20) C(21) 1.3861(18) yes
C(21) C(22) 1.3864(19) yes
C(22) C(23) 1.377(2) yes
C(23) C(24) 1.387(2) yes
N(2) H(20) 1.024(19) no
C(1) H(1) 0.950 no
C(2) H(2) 0.950 no
C(3) H(3) 0.950 no
C(4) H(4) 0.950 no
C(6) H(5) 0.950 no
C(8) H(6) 0.950 no
C(9) H(7) 0.950 no
C(10) H(8) 0.950 no
C(11) H(9) 0.950 no
C(14) H(10) 0.950 no
C(15) H(11) 0.950 no
C(16) H(12) 0.950 no
C(17) H(13) 0.950 no
C(18) H(14) 0.950 no
C(20) H(15) 0.950 no
C(21) H(16) 0.950 no
C(22) H(17) 0.950 no
C(23) H(18) 0.950 no
C(24) H(19) 0.950 no

loop_
_geom_contact_atom_site_label_1
_geom_contact_atom_site_label_2
_geom_contact_distance
_geom_contact_site_symmetry_2
P(1) C(6) 3.1083(13) .
P(1) C(7) 2.8237(12) .
P(1) C(11) 2.8525(13) .
P(1) C(14) 2.7754(12) .
P(1) C(18) 2.8584(12) .
P(1) C(20) 2.8514(13) .
P(1) C(24) 2.7706(13) .
N(1) N(2) 2.3015(15) .
N(1) N(2) 3.0762(17) 3_675
N(1) N(3) 3.5430(15) .
N(1) C(2) 2.4119(19) .
N(1) C(2) 3.5837(17) 3_575
N(1) C(3) 2.785(2) .
N(1) C(4) 2.4096(18) .
N(2) N(1) 2.3015(15) .
N(2) N(1) 3.0762(17) 3_675
N(2) C(1) 3.5305(17) .
N(2) C(4) 2.4280(19) .
N(2) C(6) 2.2577(15) .
N(3) N(1) 3.5430(15) .
N(3) C(4) 2.7691(18) .
N(3) C(5) 2.3607(16) .
N(3) C(7) 2.3805(15) .
N(3) C(8) 2.8047(16) .
N(3) C(10) 3.4654(16) 2_655
C(1) N(2) 3.5305(17) .
C(1) C(2) 3.4614(19) 3_575
C(1) C(3) 2.367(2) .
C(1) C(3) 3.453(2) 3_575
C(1) C(4) 2.7128(19) .
C(1) C(5) 2.2859(18) .
C(2) N(1) 2.4119(19) .
C(2) N(1) 3.5837(17) 3_575
C(2) C(1) 3.4614(19) 3_575
C(2) C(4) 2.3940(19) .
C(2) C(5) 2.7294(19) .
C(3) N(1) 2.785(2) .
C(3) C(1) 2.367(2) .
C(3) C(1) 3.453(2) 3_575
C(3) C(5) 2.382(2) .
C(4) N(1) 2.4096(18) .
C(4) N(2) 2.4280(19) .
C(4) N(3) 2.7691(18) .
C(4) C(1) 2.7128(19) .
C(4) C(2) 2.3940(19) .
C(5) N(3) 2.3607(16) .
C(5) C(1) 2.2859(18) .
C(5) C(2) 2.7294(19) .
C(5) C(3) 2.382(2) .
C(5) C(6) 3.5160(17) .
C(6) P(1) 3.1083(13) .
C(6) N(2) 2.2577(15) .
C(6) C(5) 3.5160(17) .
C(6) C(8) 2.4734(17) .
C(6) C(12) 2.5144(16) .
C(7) P(1) 2.8237(12) .
C(7) N(3) 2.3805(15) .
C(7) C(9) 2.4240(17) .
C(7) C(10) 2.7967(16) .
C(7) C(11) 2.4168(16) .
C(7) C(19) 3.5673(16) .
C(8) N(3) 2.8047(16) .
C(8) C(6) 2.4734(17) .
C(8) C(10) 2.3988(17) .
C(8) C(11) 2.7676(17) .
C(8) C(12) 2.4313(18) .
C(8) C(15) 3.5439(18) 1_455
C(9) C(7) 2.4240(17) .
C(9) C(11) 2.3996(19) .
C(9) C(12) 2.8091(18) .
C(9) C(20) 3.4272(18) 2_655
C(9) C(21) 3.5161(17) 2_655
C(10) N(3) 3.4654(16) 2_645
C(10) C(7) 2.7967(16) .
C(10) C(8) 2.3988(17) .
C(10) C(12) 2.4329(17) .
C(11) P(1) 2.8525(13) .
C(11) C(7) 2.4168(16) .
C(11) C(8) 2.7676(17) .
C(11) C(9) 2.3996(19) .
C(11) C(13) 3.0012(18) .
C(11) C(14) 3.3380(19) .
C(12) C(6) 2.5144(16) .
C(12) C(8) 2.4313(18) .
C(12) C(9) 2.8091(18) .
C(12) C(10) 2.4329(17) .
C(12) C(13) 2.8344(17) .
C(12) C(14) 3.4338(17) .
C(12) C(19) 2.8597(15) .
C(12) C(20) 3.1232(17) .
C(13) C(11) 3.0012(18) .
C(13) C(12) 2.8344(17) .
C(13) C(15) 2.4177(15) .
C(13) C(16) 2.7969(17) .
C(13) C(17) 2.4218(18) .
C(13) C(19) 2.8404(15) .
C(13) C(20) 3.5541(16) .
C(14) P(1) 2.7754(12) .
C(14) C(11) 3.3380(19) .
C(14) C(12) 3.4338(17) .
C(14) C(16) 2.4047(19) .
C(14) C(17) 2.7732(19) .
C(14) C(18) 2.4003(17) .
C(15) C(8) 3.5439(18) 1_655
C(15) C(13) 2.4177(15) .
C(15) C(17) 2.3919(19) .
C(15) C(18) 2.7662(17) .
C(16) C(13) 2.7969(17) .
C(16) C(14) 2.4047(19) .
C(16) C(18) 2.4033(16) .
C(17) C(13) 2.4218(18) .
C(17) C(14) 2.7732(19) .
C(17) C(15) 2.3919(19) .
C(18) P(1) 2.8584(12) .
C(18) C(14) 2.4003(17) .
C(18) C(15) 2.7662(17) .
C(18) C(16) 2.4033(16) .
C(18) C(19) 3.0504(16) .
C(18) C(20) 3.4451(17) .
C(19) C(7) 3.5673(16) .
C(19) C(12) 2.8597(15) .
C(19) C(13) 2.8404(15) .
C(19) C(18) 3.0504(16) .
C(19) C(21) 2.4161(18) .
C(19) C(22) 2.7917(18) .
C(19) C(23) 2.4176(17) .
C(20) P(1) 2.8514(13) .
C(20) C(9) 3.4272(18) 2_645
C(20) C(12) 3.1232(17) .
C(20) C(13) 3.5541(16) .
C(20) C(18) 3.4451(17) .
C(20) C(22) 2.4022(18) .
C(20) C(23) 2.7684(19) .
C(20) C(24) 2.4003(19) .
C(21) C(9) 3.5161(17) 2_645
C(21) C(19) 2.4161(18) .
C(21) C(23) 2.392(2) .
C(21) C(23) 3.437(2) 3_665
C(21) C(24) 2.768(2) .
C(22) C(19) 2.7917(18) .
C(22) C(20) 2.4022(18) .
C(22) C(23) 3.501(2) 3_665
C(22) C(24) 2.397(2) .
C(22) C(24) 3.484(2) 3_665
C(23) C(19) 2.4176(17) .
C(23) C(20) 2.7684(19) .
C(23) C(21) 2.392(2) .
C(23) C(21) 3.437(2) 3_665
C(23) C(22) 3.501(2) 3_665
C(24) P(1) 2.7706(13) .
C(24) C(20) 2.4003(19) .
C(24) C(21) 2.768(2) .
C(24) C(22) 2.397(2) .
C(24) C(22) 3.484(2) 3_665
C(24) C(24) 3.512(2) 3_765
P(1) H(1) 3.145 3_675
P(1) H(5) 2.701 .
P(1) H(9) 2.944 .
P(1) H(10) 2.837 .
P(1) H(14) 2.973 .
P(1) H(15) 2.967 .
P(1) H(18) 3.430 3_765
P(1) H(19) 2.835 .
N(1) H(1) 1.977 .
N(1) H(2) 3.261 .
N(1) H(2) 3.456 3_575
N(1) H(4) 3.258 .
N(1) H(5) 3.049 3_675
N(1) H(16) 3.490 1_565
N(1) H(17) 3.275 1_565
N(1) H(20) 2.538(17) .
N(1) H(20) 2.053(19) 3_675
N(2) H(4) 2.634 .
N(2) H(5) 2.416 .
N(2) H(8) 2.736 2_655
N(2) H(17) 2.818 3_665
N(2) H(20) 3.076(18) 3_675
N(3) H(4) 2.480 .
N(3) H(5) 1.939 .
N(3) H(6) 2.499 .
N(3) H(8) 2.725 2_655
N(3) H(9) 3.306 2_655
N(3) H(10) 3.544 1_455
N(3) H(17) 3.039 3_665
N(3) H(20) 2.059(18) .
C(1) H(2) 2.041 .
C(1) H(3) 3.232 .
C(1) H(5) 2.981 3_675
C(1) H(19) 3.494 3_675
C(1) H(20) 2.972(19) 3_675
C(2) H(1) 2.007 .
C(2) H(3) 2.039 .
C(2) H(4) 3.259 .
C(2) H(7) 3.335 2_555
C(2) H(13) 3.171 1_465
C(2) H(14) 3.131 1_465
C(3) H(1) 3.220 .
C(3) H(1) 3.395 3_575
C(3) H(2) 2.050 .
C(3) H(4) 2.035 .
C(3) H(7) 3.166 2_555
C(3) H(11) 3.489 2_655
C(3) H(13) 2.992 1_465
C(4) H(2) 3.258 .
C(4) H(3) 2.026 .
C(4) H(13) 3.303 1_465
C(4) H(20) 3.366(19) .
C(5) H(1) 3.140 .
C(5) H(2) 3.503 3_575
C(5) H(3) 3.247 .
C(5) H(4) 2.057 .
C(5) H(8) 3.114 2_655
C(5) H(20) 2.120(18) .
C(5) H(20) 2.990(19) 3_675
C(6) H(1) 3.262 3_675
C(6) H(6) 2.623 .
C(6) H(8) 3.230 2_655
C(6) H(17) 3.004 3_665
C(6) H(20) 2.455(17) .
C(7) H(5) 2.111 .
C(7) H(6) 2.044 .
C(7) H(7) 3.280 .
C(7) H(9) 3.276 .
C(7) H(11) 3.235 1_455
C(7) H(12) 2.994 2_755
C(7) H(15) 3.309 .
C(8) H(5) 3.318 .
C(8) H(7) 2.034 .
C(8) H(8) 3.257 .
C(8) H(9) 3.260 2_655
C(8) H(10) 3.271 1_455
C(8) H(11) 2.820 1_455
C(8) H(12) 3.118 2_755
C(8) H(15) 3.324 2_655
C(9) H(3) 3.044 2_545
C(9) H(6) 2.029 .
C(9) H(8) 2.035 .
C(9) H(9) 3.253 .
C(9) H(11) 2.690 1_455
C(9) H(12) 3.131 2_755
C(9) H(14) 3.239 2_655
C(9) H(15) 3.099 2_655
C(9) H(16) 3.265 2_655
C(10) H(3) 3.287 2_545
C(10) H(6) 3.254 .
C(10) H(7) 2.035 .
C(10) H(9) 2.028 .
C(10) H(11) 2.981 1_455
C(10) H(12) 3.017 2_755
C(10) H(16) 3.267 2_655
C(11) H(6) 3.118 2_645
C(11) H(7) 3.258 .
C(11) H(8) 2.036 .
C(11) H(10) 3.397 .
C(11) H(11) 3.355 1_455
C(11) H(12) 2.884 2_755
C(11) H(13) 3.555 2_755
C(11) H(15) 3.020 .
C(12) H(5) 2.720 .
C(12) H(6) 3.288 .
C(12) H(8) 3.287 .
C(12) H(9) 2.042 .
C(12) H(10) 3.356 .
C(12) H(11) 3.495 1_455
C(12) H(12) 2.875 2_755
C(12) H(15) 2.682 .
C(13) H(9) 2.500 .
C(13) H(10) 2.045 .
C(13) H(11) 3.273 .
C(13) H(13) 3.277 .
C(13) H(14) 2.038 .
C(13) H(15) 3.567 .
C(13) H(18) 2.890 3_765
C(13) H(19) 3.578 3_765
C(14) H(9) 2.769 .
C(14) H(11) 2.032 .
C(14) H(12) 3.261 .
C(14) H(14) 3.260 .
C(14) H(18) 3.014 3_765
C(15) H(3) 3.368 2_645
C(15) H(4) 3.429 2_645
C(15) H(9) 3.456 .
C(15) H(10) 2.033 .
C(15) H(12) 2.034 .
C(15) H(13) 3.250 .
C(15) H(15) 3.031 1_655
C(16) H(4) 3.477 2_645
C(16) H(10) 3.259 .
C(16) H(10) 3.543 2_745
C(16) H(11) 2.030 .
C(16) H(13) 2.031 .
C(16) H(14) 3.257 .
C(16) H(15) 3.020 1_655
C(16) H(16) 3.097 1_655
C(17) H(6) 3.300 2_645
C(17) H(7) 3.415 2_645
C(17) H(10) 3.429 2_745
C(17) H(11) 3.249 .
C(17) H(12) 2.032 .
C(17) H(14) 2.037 .
C(17) H(16) 3.035 1_655
C(18) H(2) 3.578 1_645
C(18) H(6) 3.140 2_645
C(18) H(7) 3.003 2_645
C(18) H(9) 3.078 .
C(18) H(10) 3.260 .
C(18) H(12) 3.262 .
C(18) H(13) 2.040 .
C(18) H(15) 3.548 .
C(18) H(18) 3.365 3_765
C(18) H(19) 3.288 3_765
C(19) H(5) 3.276 .
C(19) H(14) 2.571 .
C(19) H(15) 2.040 .
C(19) H(16) 3.272 .
C(19) H(17) 3.513 3_665
C(19) H(18) 3.273 .
C(19) H(19) 2.043 .
C(20) H(7) 2.989 2_645
C(20) H(14) 2.808 .
C(20) H(16) 2.034 .
C(20) H(17) 3.260 .
C(20) H(18) 3.496 3_665
C(20) H(19) 3.260 .
C(21) H(7) 3.078 2_645
C(21) H(14) 3.473 .
C(21) H(15) 2.032 .
C(21) H(17) 2.035 .
C(21) H(18) 3.250 .
C(21) H(18) 3.412 3_665
C(22) H(2) 3.349 1_645
C(22) H(15) 3.258 .
C(22) H(16) 2.035 .
C(22) H(18) 2.025 .
C(22) H(19) 3.251 .
C(22) H(20) 3.498(17) 3_665
C(23) H(2) 3.527 1_645
C(23) H(16) 3.249 .
C(23) H(17) 2.027 .
C(23) H(19) 2.033 .
C(23) H(19) 3.484 3_765
C(24) H(1) 3.496 3_675
C(24) H(14) 3.123 .
C(24) H(15) 3.260 .
C(24) H(17) 3.255 .
C(24) H(17) 3.446 3_665
C(24) H(18) 2.034 .
C(24) H(19) 2.918 3_765
H(1) P(1) 3.145 3_675
H(1) N(1) 1.977 .
H(1) C(2) 2.007 .
H(1) C(3) 3.220 .
H(1) C(3) 3.395 3_575
H(1) C(5) 3.140 .
H(1) C(6) 3.262 3_675
H(1) C(24) 3.496 3_675
H(1) H(2) 2.315 .
H(1) H(3) 3.486 3_575
H(1) H(5) 2.314 3_675
H(1) H(17) 3.351 1_565
H(1) H(19) 2.907 3_675
H(1) H(20) 2.984 3_675
H(2) N(1) 3.261 .
H(2) N(1) 3.456 3_575
H(2) C(1) 2.041 .
H(2) C(3) 2.050 .
H(2) C(4) 3.258 .
H(2) C(5) 3.503 3_575
H(2) C(18) 3.578 1_465
H(2) C(22) 3.349 1_465
H(2) C(23) 3.527 1_465
H(2) H(1) 2.315 .
H(2) H(3) 2.358 .
H(2) H(7) 2.938 2_555
H(2) H(13) 3.495 1_465
H(2) H(14) 2.779 1_465
H(2) H(17) 3.539 1_465
H(3) C(1) 3.232 .
H(3) C(2) 2.039 .
H(3) C(4) 2.026 .
H(3) C(5) 3.247 .
H(3) C(9) 3.044 2_555
H(3) C(10) 3.287 2_555
H(3) C(15) 3.368 2_655
H(3) H(1) 3.486 3_575
H(3) H(2) 2.358 .
H(3) H(4) 2.340 .
H(3) H(5) 3.391 1_455
H(3) H(7) 2.591 2_555
H(3) H(8) 3.051 2_555
H(3) H(11) 2.785 2_655
H(3) H(13) 3.221 1_465
H(4) N(1) 3.258 .
H(4) N(2) 2.634 .
H(4) N(3) 2.480 .
H(4) C(2) 3.259 .
H(4) C(3) 2.035 .
H(4) C(5) 2.057 .
H(4) C(15) 3.429 2_655
H(4) C(16) 3.477 2_655
H(4) H(3) 2.340 .
H(4) H(6) 3.324 .
H(4) H(9) 3.248 2_655
H(4) H(10) 3.193 1_455
H(4) H(11) 3.488 2_655
H(4) H(12) 3.549 2_655
H(5) P(1) 2.701 .
H(5) N(1) 3.049 3_675
H(5) N(2) 2.416 .
H(5) N(3) 1.939 .
H(5) C(1) 2.981 3_675
H(5) C(7) 2.111 .
H(5) C(8) 3.318 .
H(5) C(12) 2.720 .
H(5) C(19) 3.276 .
H(5) H(1) 2.314 3_675
H(5) H(3) 3.391 1_655
H(5) H(6) 3.549 .
H(5) H(8) 3.560 2_655
H(5) H(17) 2.715 3_665
H(5) H(20) 2.200 .
H(6) N(3) 2.499 .
H(6) C(6) 2.623 .
H(6) C(7) 2.044 .
H(6) C(9) 2.029 .
H(6) C(10) 3.254 .
H(6) C(11) 3.118 2_655
H(6) C(12) 3.288 .
H(6) C(17) 3.300 2_655
H(6) C(18) 3.140 2_655
H(6) H(4) 3.324 .
H(6) H(5) 3.549 .
H(6) H(7) 2.329 .
H(6) H(8) 3.542 2_655
H(6) H(9) 2.469 2_655
H(6) H(10) 3.000 1_455
H(6) H(11) 3.210 1_455
H(6) H(13) 3.477 2_655
H(6) H(14) 3.220 2_655
H(6) H(15) 3.291 2_655
H(7) C(2) 3.335 2_545
H(7) C(3) 3.166 2_545
H(7) C(7) 3.280 .
H(7) C(8) 2.034 .
H(7) C(10) 2.035 .
H(7) C(11) 3.258 .
H(7) C(17) 3.415 2_655
H(7) C(18) 3.003 2_655
H(7) C(20) 2.989 2_655
H(7) C(21) 3.078 2_655
H(7) H(2) 2.938 2_545
H(7) H(3) 2.591 2_545
H(7) H(6) 2.329 .
H(7) H(8) 2.337 .
H(7) H(11) 3.024 1_455
H(7) H(13) 3.207 2_655
H(7) H(14) 2.417 2_655
H(7) H(15) 2.896 2_655
H(7) H(16) 3.050 2_655
H(8) N(2) 2.736 2_645
H(8) N(3) 2.725 2_645
H(8) C(5) 3.114 2_645
H(8) C(6) 3.230 2_645
H(8) C(8) 3.257 .
H(8) C(9) 2.035 .
H(8) C(11) 2.036 .
H(8) C(12) 3.287 .
H(8) H(3) 3.051 2_545
H(8) H(5) 3.560 2_645
H(8) H(6) 3.542 2_645
H(8) H(7) 2.337 .
H(8) H(9) 2.327 .
H(8) H(11) 3.454 1_455
H(8) H(12) 3.563 2_755
H(8) H(16) 3.054 2_655
H(8) H(20) 3.078 2_645
H(9) P(1) 2.944 .
H(9) N(3) 3.306 2_645
H(9) C(7) 3.276 .
H(9) C(8) 3.260 2_645
H(9) C(9) 3.253 .
H(9) C(10) 2.028 .
H(9) C(12) 2.042 .
H(9) C(13) 2.500 .
H(9) C(14) 2.769 .
H(9) C(15) 3.456 .
H(9) C(18) 3.078 .
H(9) H(4) 3.248 2_645
H(9) H(6) 2.469 2_645
H(9) H(8) 2.327 .
H(9) H(10) 3.041 .
H(9) H(12) 3.378 2_755
H(9) H(13) 3.476 2_755
H(9) H(14) 3.502 .
H(9) H(15) 3.178 .
H(10) P(1) 2.837 .
H(10) N(3) 3.544 1_655
H(10) C(8) 3.271 1_655
H(10) C(11) 3.397 .
H(10) C(12) 3.356 .
H(10) C(13) 2.045 .
H(10) C(15) 2.033 .
H(10) C(16) 3.259 .
H(10) C(16) 3.543 2_755
H(10) C(17) 3.429 2_755
H(10) C(18) 3.260 .
H(10) H(4) 3.193 1_655
H(10) H(6) 3.000 1_655
H(10) H(9) 3.041 .
H(10) H(11) 2.330 .
H(10) H(12) 3.315 2_755
H(10) H(13) 3.129 2_755
H(10) H(18) 3.214 3_765
H(11) C(3) 3.489 2_645
H(11) C(7) 3.235 1_655
H(11) C(8) 2.820 1_655
H(11) C(9) 2.690 1_655
H(11) C(10) 2.981 1_655
H(11) C(11) 3.355 1_655
H(11) C(12) 3.495 1_655
H(11) C(13) 3.273 .
H(11) C(14) 2.032 .
H(11) C(16) 2.030 .
H(11) C(17) 3.249 .
H(11) H(3) 2.785 2_645
H(11) H(4) 3.488 2_645
H(11) H(6) 3.210 1_655
H(11) H(7) 3.024 1_655
H(11) H(8) 3.454 1_655
H(11) H(10) 2.330 .
H(11) H(12) 2.332 .
H(11) H(15) 2.949 1_655
H(12) C(7) 2.994 2_745
H(12) C(8) 3.118 2_745
H(12) C(9) 3.131 2_745
H(12) C(10) 3.017 2_745
H(12) C(11) 2.884 2_745
H(12) C(12) 2.875 2_745
H(12) C(14) 3.261 .
H(12) C(15) 2.034 .
H(12) C(17) 2.032 .
H(12) C(18) 3.262 .
H(12) H(4) 3.549 2_645
H(12) H(8) 3.563 2_745
H(12) H(9) 3.378 2_745
H(12) H(10) 3.315 2_745
H(12) H(11) 2.332 .
H(12) H(13) 2.333 .
H(12) H(15) 2.950 1_655
H(12) H(16) 3.161 1_655
H(13) C(2) 3.171 1_645
H(13) C(3) 2.992 1_645
H(13) C(4) 3.303 1_645
H(13) C(11) 3.555 2_745
H(13) C(13) 3.277 .
H(13) C(15) 3.250 .
H(13) C(16) 2.031 .
H(13) C(18) 2.040 .
H(13) H(2) 3.495 1_645
H(13) H(3) 3.221 1_645
H(13) H(6) 3.477 2_645
H(13) H(7) 3.207 2_645
H(13) H(9) 3.476 2_745
H(13) H(10) 3.129 2_745
H(13) H(12) 2.333 .
H(13) H(14) 2.337 .
H(13) H(16) 3.031 1_655
H(14) P(1) 2.973 .
H(14) C(2) 3.131 1_645
H(14) C(9) 3.239 2_645
H(14) C(13) 2.038 .
H(14) C(14) 3.260 .
H(14) C(16) 3.257 .
H(14) C(17) 2.037 .
H(14) C(19) 2.571 .
H(14) C(20) 2.808 .
H(14) C(21) 3.473 .
H(14) C(24) 3.123 .
H(14) H(2) 2.779 1_645
H(14) H(6) 3.220 2_645
H(14) H(7) 2.417 2_645
H(14) H(9) 3.502 .
H(14) H(13) 2.337 .
H(14) H(15) 3.072 .
H(14) H(19) 3.557 .
H(14) H(19) 3.081 3_765
H(15) P(1) 2.967 .
H(15) C(7) 3.309 .
H(15) C(8) 3.324 2_645
H(15) C(9) 3.099 2_645
H(15) C(11) 3.020 .
H(15) C(12) 2.682 .
H(15) C(13) 3.567 .
H(15) C(15) 3.031 1_455
H(15) C(16) 3.020 1_455
H(15) C(18) 3.548 .
H(15) C(19) 2.040 .
H(15) C(21) 2.032 .
H(15) C(22) 3.258 .
H(15) C(24) 3.260 .
H(15) H(6) 3.291 2_645
H(15) H(7) 2.896 2_645
H(15) H(9) 3.178 .
H(15) H(11) 2.949 1_455
H(15) H(12) 2.950 1_455
H(15) H(14) 3.072 .
H(15) H(16) 2.331 .
H(16) N(1) 3.490 1_545
H(16) C(9) 3.265 2_645
H(16) C(10) 3.267 2_645
H(16) C(16) 3.097 1_455
H(16) C(17) 3.035 1_455
H(16) C(19) 3.272 .
H(16) C(20) 2.034 .
H(16) C(22) 2.035 .
H(16) C(23) 3.249 .
H(16) H(7) 3.050 2_645
H(16) H(8) 3.054 2_645
H(16) H(12) 3.161 1_455
H(16) H(13) 3.031 1_455
H(16) H(15) 2.331 .
H(16) H(17) 2.336 .
H(16) H(18) 3.560 3_665
H(17) N(1) 3.275 1_545
H(17) N(2) 2.818 3_665
H(17) N(3) 3.039 3_665
H(17) C(6) 3.004 3_665
H(17) C(19) 3.513 3_665
H(17) C(20) 3.260 .
H(17) C(21) 2.035 .
H(17) C(23) 2.027 .
H(17) C(24) 3.255 .
H(17) C(24) 3.446 3_665
H(17) H(1) 3.351 1_545
H(17) H(2) 3.539 1_645
H(17) H(5) 2.715 3_665
H(17) H(16) 2.336 .
H(17) H(18) 2.326 .
H(17) H(20) 2.620 3_665
H(18) P(1) 3.430 3_765
H(18) C(13) 2.890 3_765
H(18) C(14) 3.014 3_765
H(18) C(18) 3.365 3_765
H(18) C(19) 3.273 .
H(18) C(20) 3.496 3_665
H(18) C(21) 3.250 .
H(18) C(21) 3.412 3_665
H(18) C(22) 2.025 .
H(18) C(24) 2.034 .
H(18) H(10) 3.214 3_765
H(18) H(16) 3.560 3_665
H(18) H(17) 2.326 .
H(18) H(19) 2.331 .
H(18) H(19) 3.534 3_765
H(19) P(1) 2.835 .
H(19) C(1) 3.494 3_675
H(19) C(13) 3.578 3_765
H(19) C(18) 3.288 3_765
H(19) C(19) 2.043 .
H(19) C(20) 3.260 .
H(19) C(22) 3.251 .
H(19) C(23) 2.033 .
H(19) C(23) 3.484 3_765
H(19) C(24) 2.918 3_765
H(19) H(1) 2.907 3_675
H(19) H(14) 3.557 .
H(19) H(14) 3.081 3_765
H(19) H(18) 2.331 .
H(19) H(18) 3.534 3_765
H(19) H(19) 2.548 3_765
H(20) N(1) 2.538(17) .
H(20) N(1) 2.053(19) 3_675
H(20) N(2) 3.076(18) 3_675
H(20) N(3) 2.059(18) .
H(20) C(1) 2.972(19) 3_675
H(20) C(4) 3.366(19) .
H(20) C(5) 2.120(18) .
H(20) C(5) 2.990(19) 3_675
H(20) C(6) 2.455(17) .
H(20) C(22) 3.498(17) 3_665
H(20) H(1) 2.984 3_675
H(20) H(5) 2.200 .
H(20) H(8) 3.078 2_655
H(20) H(17) 2.620 3_665
H(20) H(20) 2.53(2) 3_675

loop_
_geom_torsion_atom_site_label_1
_geom_torsion_atom_site_label_2
_geom_torsion_atom_site_label_3
_geom_torsion_atom_site_label_4
_geom_torsion
C(12) P(1) C(13) C(14) -76.89(10)
C(12) P(1) C(13) C(18) 103.77(11)
C(13) P(1) C(12) C(7) 172.68(9)
C(13) P(1) C(12) C(11) -4.78(11)
C(12) P(1) C(19) C(20) -24.69(12)
C(12) P(1) C(19) C(24) 159.25(10)
C(19) P(1) C(12) C(7) -82.83(10)
C(19) P(1) C(12) C(11) 99.70(10)
C(13) P(1) C(19) C(20) 79.06(11)
C(13) P(1) C(19) C(24) -96.99(10)
C(19) P(1) C(13) C(14) 178.22(10)
C(19) P(1) C(13) C(18) -1.12(12)
C(1) N(1) C(5) N(2) -179.44(11)
C(1) N(1) C(5) C(4) 0.79(18)
C(5) N(1) C(1) C(2) -0.49(19)
N(3) N(2) C(5) N(1) 171.17(10)
N(3) N(2) C(5) C(4) -9.05(17)
C(5) N(2) N(3) C(6) -179.99(9)
N(2) N(3) C(6) C(7) 175.13(10)
N(1) C(1) C(2) C(3) -0.2(2)
C(1) C(2) C(3) C(4) 0.6(2)
C(2) C(3) C(4) C(5) -0.3(2)
C(3) C(4) C(5) N(1) -0.4(2)
C(3) C(4) C(5) N(2) 179.83(12)
N(3) C(6) C(7) C(8) -15.18(17)
N(3) C(6) C(7) C(12) 166.27(11)
C(6) C(7) C(8) C(9) -178.25(11)
C(6) C(7) C(12) P(1) 1.21(15)
C(6) C(7) C(12) C(11) 178.77(11)
C(8) C(7) C(12) P(1) -177.33(9)
C(8) C(7) C(12) C(11) 0.23(17)
C(12) C(7) C(8) C(9) 0.33(17)
C(7) C(8) C(9) C(10) -0.48(18)
C(8) C(9) C(10) C(11) 0.05(15)
C(9) C(10) C(11) C(12) 0.52(19)
C(10) C(11) C(12) P(1) 176.83(9)
C(10) C(11) C(12) C(7) -0.66(18)
P(1) C(13) C(14) C(15) 177.39(10)
P(1) C(13) C(18) C(17) -177.93(10)
C(14) C(13) C(18) C(17) 2.74(19)
C(18) C(13) C(14) C(15) -3.23(19)
C(13) C(14) C(15) C(16) 1.2(2)
C(14) C(15) C(16) C(17) 1.4(2)
C(15) C(16) C(17) C(18) -1.9(2)
C(16) C(17) C(18) C(13) -0.2(2)
P(1) C(19) C(20) C(21) -173.96(10)
P(1) C(19) C(24) C(23) 173.46(11)
C(20) C(19) C(24) C(23) -2.8(2)
C(24) C(19) C(20) C(21) 2.06(19)
C(19) C(20) C(21) C(22) 0.02(16)
C(20) C(21) C(22) C(23) -1.4(2)
C(21) C(22) C(23) C(24) 0.7(2)
C(22) C(23) C(24) C(19) 1.5(2)

loop_
_cod_related_entry_id
_cod_related_entry_database
_cod_related_entry_code
1 ChemSpider 30661172
